data_2012572
loop_
_publ_author_name
'Meszko, Joanna'
'Krzymi\'nski, Karol'
'Konitz, Antoni'
'B\/la\.zejowski, Jerzy'

_publ_section_title
;
 2-Methylphenyl 2-methoxyacridine-9-carboxylate
;
_journal_issue 3
_journal_name_full 'Acta Crystallographica Section C'
_journal_page_first o157
_journal_page_last o158
_journal_paper_doi 10.1107/S0108270102000574
_journal_volume 58
_journal_year 2002
_chemical_formula_sum 'C22 H17 N O3'
_chemical_formula_weight 343.38
_chemical_name_systematic
;
2-Methylphenyl 2-methoxyacridine-9-carboxylate
;
_space_group_IT_number 14
_symmetry_cell_setting monoclinic
_symmetry_space_group_name_Hall '-P 2ybc'
_symmetry_space_group_name_H-M 'P 1 21/c 1'
_atom_sites_solution_hydrogens geom
_atom_sites_solution_primary direct
_atom_sites_solution_secondary difmap
_cell_angle_alpha 90
_cell_angle_beta 91.81(3)
_cell_angle_gamma 90
_cell_formula_units_Z 4
_cell_length_a 13.393(3)
_cell_length_b 9.233(2)
_cell_length_c 14.162(3)
_cell_measurement_reflns_used 50
_cell_measurement_temperature 293(2)
_cell_measurement_theta_max 60.13
_cell_measurement_theta_min 3
_cell_volume 1750.4(7)
_computing_cell_refinement 'KM-4 Software'
_computing_data_collection 'KM-4 Software (Kuma Diffraction, 1989)'
_computing_data_reduction 'KM-4 Software'
_computing_molecular_graphics 'ORTEPII (Johnson, 1976)'
_computing_publication_material SHELXL97
_computing_structure_refinement 'SHELXL97 (Sheldrick, 1997)'
_computing_structure_solution 'SHELXS97 (Sheldrick, 1997)'
_diffrn_ambient_temperature 293(2)
_diffrn_measured_fraction_theta_full .980
_diffrn_measured_fraction_theta_max .980
_diffrn_measurement_device_type 'Kuma KM-4'
_diffrn_measurement_method \q/2\q
_diffrn_radiation_monochromator graphite
_diffrn_radiation_source 'fine-focus sealed tube'
_diffrn_radiation_type MoK\a
_diffrn_radiation_wavelength .71073
_diffrn_reflns_av_R_equivalents .027
_diffrn_reflns_av_sigmaI/netI .034
_diffrn_reflns_limit_h_max 18
_diffrn_reflns_limit_h_min -18
_diffrn_reflns_limit_k_max 0
_diffrn_reflns_limit_k_min -13
_diffrn_reflns_limit_l_max 19
_diffrn_reflns_limit_l_min 0
_diffrn_reflns_number 7169
_diffrn_reflns_theta_full 30.06
_diffrn_reflns_theta_max 30.06
_diffrn_reflns_theta_min 1.52
_diffrn_standards_decay_% 1.15
_diffrn_standards_interval_count 200
_diffrn_standards_number 3
_exptl_absorpt_coefficient_mu .087
_exptl_absorpt_correction_type none
_exptl_crystal_colour yellow
_exptl_crystal_density_diffrn 1.303
_exptl_crystal_density_meas ?
_exptl_crystal_density_method 'not measured'
_exptl_crystal_description plate
_exptl_crystal_F_000 720
_exptl_crystal_size_max .6
_exptl_crystal_size_mid .5
_exptl_crystal_size_min .3
_refine_diff_density_max .19
_refine_diff_density_min -.17
_refine_ls_extinction_coef .020(2)
_refine_ls_extinction_expression Fc^*^=kFc[1+0.001xFc^2^\l^3^/sin(2\q)]^-1/4^
_refine_ls_extinction_method 'SHELXL97 (Sheldrick, 1997)'
_refine_ls_goodness_of_fit_ref 1.025
_refine_ls_hydrogen_treatment constr
_refine_ls_matrix_type full
_refine_ls_number_parameters 236
_refine_ls_number_reflns 5108
_refine_ls_number_restraints 0
_refine_ls_restrained_S_all 1.025
_refine_ls_R_factor_all .096
_refine_ls_R_factor_gt .053
_refine_ls_shift/su_max <0.001
_refine_ls_shift/su_mean .000
_refine_ls_structure_factor_coef Fsqd
_refine_ls_weighting_details 'calc w = 1/[\s^2^(Fo^2^)+(0.0646P)^2^+0.3081P] where P=(Fo^2^+2Fc^2^)/3'
_refine_ls_weighting_scheme calc
_refine_ls_wR_factor_gt .129
_refine_ls_wR_factor_ref .153
_reflns_number_gt 2994
_reflns_number_total 5108
_reflns_threshold_expression I>2\s(I)
_cod_data_source_file gd1177.cif
_cod_data_source_block I
_cod_depositor_comments
;
The following automatic conversions were performed:

'_exptl_crystal_density_meas' value 'not measured' was changed to '?'
- the value is perceived as not measured.

Automatic conversion script
Id: cif_fix_values 3008 2015-01-20 13:52:24Z robertas 
;
_cod_original_sg_symbol_H-M 'P 21/c'
_cod_database_code 2012572
_cod_database_fobs_code 2012572

loop_
_symmetry_equiv_pos_as_xyz
'x, y, z'
'-x, y+1/2, -z+1/2'
'-x, -y, -z'
'x, -y-1/2, z-1/2'

loop_
_atom_site_label
_atom_site_fract_x
_atom_site_fract_y
_atom_site_fract_z
_atom_site_U_iso_or_equiv
_atom_site_adp_type
_atom_site_calc_flag
_atom_site_refinement_flags
_atom_site_occupancy
_atom_site_disorder_assembly
_atom_site_disorder_group
_atom_site_type_symbol
C1 .59097(11) .41613(18) -.09582(12) .0502(4) Uani d . 1 . . C
H1A .6184 .4948 -.1310 .060 Uiso d R 1 . . H
C2 .49579(12) .3711(2) -.11668(12) .0550(4) Uani d . 1 . . C
C3 .45186(13) .2582(2) -.06388(14) .0603(5) Uani d . 1 . . C
H3A .3844 .2299 -.0797 .072 Uiso d R 1 . . H
C4 .50355(13) .1937(2) .00725(14) .0592(5) Uani d . 1 . . C
H4A .4705 .1206 .0430 .071 Uiso d R 1 . . H
C5 .80072(15) .1231(2) .19619(13) .0632(5) Uani d . 1 . . C
H5A .7665 .0512 .2319 .076 Uiso d R 1 . . H
C6 .89839(16) .1507(2) .21846(13) .0643(5) Uani d . 1 . . C
H6A .9323 .0953 .2671 .077 Uiso d R 1 . . H
C7 .94992(14) .2600(2) .17051(12) .0584(4) Uani d . 1 . . C
H7A 1.0191 .2798 .1851 .070 Uiso d R 1 . . H
C8 .90309(12) .33905(18) .10165(11) .0497(4) Uani d . 1 . . C
H8A .9373 .4161 .0706 .060 Uiso d R 1 . . H
C9 .74731(11) .38807(16) .00355(10) .0429(3) Uani d . 1 . . C
N10 .65269(11) .16397(16) .10190(10) .0564(4) Uani d . 1 . . N
C11 .64823(11) .35012(16) -.02127(11) .0448(4) Uani d . 1 . . C
C12 .60456(12) .23484(18) .03133(12) .0505(4) Uani d . 1 . . C
C13 .80096(11) .31190(16) .07462(10) .0442(3) Uani d . 1 . . C
C14 .74893(13) .19990(18) .12308(11) .0511(4) Uani d . 1 . . C
O15 .43478(9) .42634(17) -.18648(10) .0712(4) Uani d . 1 . . O
C16 .47415(15) .5392(3) -.24303(15) .0754(6) Uani d . 1 . . C
H16A .4258 .5710 -.2901 .091 Uiso d R 1 . . H
H16B .4917 .6187 -.2020 .091 Uiso d R 1 . . H
H16C .5328 .5050 -.2733 .091 Uiso d R 1 . . H
C17 .79747(11) .51169(16) -.04380(10) .0419(3) Uani d . 1 . . C
O18 .87542(9) .50795(12) -.08261(8) .0563(3) Uani d . 1 . . O
O19 .74354(8) .63370(12) -.03415(9) .0559(3) Uani d . 1 . . O
C20 .78277(11) .76557(17) -.06727(12) .0480(4) Uani d . 1 . . C
C21 .84416(12) .84502(18) -.00600(11) .0514(4) Uani d . 1 . . C
C22 .87118(14) .98224(19) -.03643(14) .0606(5) Uani d . 1 . . C
H22A .9163 1.0382 .0030 .073 Uiso d R 1 . . H
C23 .84092(15) 1.0339(2) -.12351(16) .0691(5) Uani d . 1 . . C
H23A .8578 1.1317 -.1396 .083 Uiso d R 1 . . H
C24 .78175(15) .9510(2) -.18316(15) .0729(6) Uani d . 1 . . C
H24A .7652 .9833 -.2462 .087 Uiso d R 1 . . H
C25 .75142(13) .8152(2) -.15482(13) .0627(5) Uani d . 1 . . C
H25A .7042 .7594 -.1920 .075 Uiso d R 1 . . H
C26 .88080(19) .7860(2) .08752(14) .0773(6) Uani d . 1 . . C
H26A .9206 .8571 .1208 .093 Uiso d R 1 . . H
H26B .8254 .7589 .1251 .093 Uiso d R 1 . . H
H26C .9209 .7022 .0756 .093 Uiso d R 1 . . H

loop_
_atom_site_aniso_label
_atom_site_aniso_U_11
_atom_site_aniso_U_22
_atom_site_aniso_U_33
_atom_site_aniso_U_12
_atom_site_aniso_U_13
_atom_site_aniso_U_23
C1 .0444(8) .0523(9) .0541(9) -.0101(7) .0031(7) -.0046(7)
C2 .0428(8) .0642(11) .0579(10) -.0042(8) .0013(7) -.0135(8)
C3 .0404(8) .0680(12) .0729(12) -.0144(8) .0070(8) -.0175(9)
C4 .0483(9) .0552(10) .0750(12) -.0149(8) .0153(8) -.0078(9)
C5 .0734(12) .0592(11) .0574(10) -.0035(9) .0110(9) .0107(8)
C6 .0729(12) .0686(12) .0513(10) .0054(10) .0005(9) .0082(9)
C7 .0576(10) .0660(11) .0513(9) .0020(8) -.0014(8) -.0017(8)
C8 .0506(9) .0489(9) .0495(9) -.0052(7) .0010(7) -.0025(7)
C9 .0441(8) .0399(7) .0451(8) -.0062(6) .0061(6) -.0062(6)
N10 .0550(8) .0499(8) .0649(9) -.0092(7) .0134(7) .0015(7)
C11 .0415(8) .0425(8) .0509(8) -.0066(6) .0078(6) -.0087(7)
C12 .0475(9) .0466(9) .0583(10) -.0086(7) .0132(7) -.0078(7)
C13 .0473(8) .0411(8) .0444(8) -.0030(6) .0074(6) -.0054(6)
C14 .0559(10) .0462(9) .0515(9) -.0029(7) .0102(7) -.0020(7)
O15 .0466(7) .0947(10) .0716(8) -.0104(7) -.0092(6) .0008(7)
C16 .0600(12) .0970(16) .0688(12) .0013(11) -.0066(10) .0057(12)
C17 .0404(7) .0456(8) .0396(7) -.0073(6) -.0008(6) -.0046(6)
O18 .0522(6) .0568(7) .0610(7) -.0038(5) .0186(5) -.0004(5)
O19 .0470(6) .0419(6) .0798(8) -.0040(5) .0169(6) .0032(5)
C20 .0417(8) .0415(8) .0611(10) -.0016(6) .0067(7) .0046(7)
C21 .0532(9) .0458(9) .0554(9) -.0009(7) .0043(7) .0006(7)
C22 .0606(11) .0450(9) .0763(12) -.0060(8) .0029(9) -.0011(8)
C23 .0678(12) .0503(10) .0899(14) -.0041(9) .0124(11) .0191(10)
C24 .0674(12) .0805(14) .0705(12) .0052(11) -.0003(10) .0294(11)
C25 .0518(10) .0699(12) .0658(11) -.0031(9) -.0068(8) .0061(9)
C26 .1029(17) .0656(13) .0626(12) -.0085(12) -.0112(11) .0029(10)

loop_
_atom_type_symbol
_atom_type_description
_atom_type_scat_dispersion_real
_atom_type_scat_dispersion_imag
_atom_type_scat_source
C C .0033 .0016 'International Tables Vol C Tables 4.2.6.8 and 6.1.1.4'
H H .0000 .0000 'International Tables Vol C Tables 4.2.6.8 and 6.1.1.4'
N N .0061 .0033 'International Tables Vol C Tables 4.2.6.8 and 6.1.1.4'
O O .0106 .0060 'International Tables Vol C Tables 4.2.6.8 and 6.1.1.4'

loop_
_geom_angle_atom_site_label_1
_geom_angle_atom_site_label_2
_geom_angle_atom_site_label_3
_geom_angle
_geom_angle_publ_flag
C2 C1 C11 120.55(16) no
C2 C1 H1A 119.2 no
C11 C1 H1A 120.2 no
C1 C2 O15 125.33(17) yes
C2 O15 C16 117.23(14) yes
O15 C2 C3 114.07(15) no
C1 C2 C3 120.60(17) no
C4 C3 C2 120.50(16) no
C4 C3 H3A 120.8 no
C2 C3 H3A 118.6 no
C3 C4 C12 121.35(17) no
C3 C4 H4A 118.2 no
C12 C4 H4A 120.4 no
C6 C5 C14 121.38(17) no
C6 C5 H5A 118.6 no
C14 C5 H5A 120.0 no
C5 C6 C7 120.28(18) no
C5 C6 H6A 119.8 no
C7 C6 H6A 119.9 no
C8 C7 C6 120.64(18) no
C8 C7 H7A 118.3 no
C6 C7 H7A 121.1 no
C7 C8 C13 120.98(16) no
C7 C8 H8A 120.8 no
C13 C8 H8A 118.3 no
C11 C9 C13 120.72(14) no
C13 C9 C17 118.45(13) no
C12 N10 C14 118.46(14) no
C9 C11 C1 124.13(14) no
C9 C11 C12 116.88(15) no
C1 C11 C12 118.97(14) no
N10 C12 C11 123.66(15) no
N10 C12 C4 118.34(15) no
C11 C12 C4 118.00(16) no
C9 C13 C8 124.49(14) no
C9 C13 C14 117.27(14) no
C8 C13 C14 118.24(14) no
N10 C14 C5 118.64(15) no
N10 C14 C13 122.93(15) no
C5 C14 C13 118.43(16) no
C9 C17 O18 126.57(14) yes
C9 C17 O19 110.07(12) yes
C11 C9 C17 120.82(14) yes
O15 C16 H16A 111.1 no
O15 C16 H16B 107.9 no
O15 C16 H16C 109.4 no
C17 O19 C20 118.74(11) yes
O18 C17 O19 123.33(14) yes
C25 C20 C21 123.10(15) no
C25 C20 O19 118.73(15) no
C20 C21 C22 116.32(16) no
O19 C20 C21 117.90(14) yes
C20 C21 C26 122.10(16) yes
C22 C21 C26 121.58(17) no
C23 C22 C21 121.56(18) no
C23 C22 H22A 119.9 no
C21 C22 H22A 118.4 no
C22 C23 C24 120.52(18) no
C22 C23 H23A 118.4 no
C24 C23 H23A 120.9 no
C23 C24 C25 119.77(18) no
C23 C24 H24A 120.7 no
C25 C24 H24A 119.4 no
C20 C25 C24 118.70(18) no
C20 C25 H25A 119.5 no
C24 C25 H25A 121.5 no
C21 C26 H26A 110.2 no
C21 C26 H26B 110.3 no
C21 C26 H26C 107.8 no
H26A C26 H26B 109.5 no
H26A C26 H26C 109.5 no
H26B C26 H26C 109.5 no
H16A C16 H16C 109.5 no
H16A C16 H16B 109.5 no
H16B C16 H16C 109.5 no

loop_
_geom_bond_atom_site_label_1
_geom_bond_atom_site_label_2
_geom_bond_site_symmetry_2
_geom_bond_distance
_geom_bond_publ_flag
C1 C2 . 1.364(2) no
C1 C11 . 1.422(2) no
C1 H1A . .9600 no
C2 O15 . 1.361(2) yes
C2 C3 . 1.421(3) no
C3 C4 . 1.343(3) no
C3 H3A . .9601 no
C4 C12 . 1.436(2) no
C4 H4A . .9600 no
C5 C6 . 1.360(3) no
C5 C14 . 1.418(3) no
C5 H5A . .9600 no
C6 C7 . 1.410(3) no
C6 H6A . .9600 no
C7 C8 . 1.356(2) no
C7 H7A . .9600 no
C8 C13 . 1.431(2) no
C8 H8A . .9600 no
C9 C11 . 1.406(2) yes
C9 C13 . 1.407(2) no
C9 C17 . 1.494(2) yes
N10 C12 . 1.342(2) yes
N10 C14 . 1.355(2) no
C11 C12 . 1.434(2) no
C13 C14 . 1.434(2) no
O15 C16 . 1.426(2) yes
C16 H16A . .9600 no
C16 H16B . .9600 no
C16 H16C . .9600 no
C17 O18 . 1.1955(17) yes
C17 O19 . 1.3474(19) yes
O19 C20 . 1.4121(18) yes
C20 C25 . 1.375(2) no
C20 C21 . 1.386(2) no
C21 C22 . 1.390(2) no
C21 C26 . 1.500(3) no
C22 C23 . 1.372(3) no
C22 H22A . .9600 no
C23 C24 . 1.373(3) no
C23 H23A . .9600 no
C24 C25 . 1.381(3) no
C24 H24A . .9600 no
C25 H25A . .9600 no
C26 H26A . .9601 no
C26 H26B . .9599 no
C26 H26C . .9600 no

loop_
_geom_hbond_atom_site_label_D
_geom_hbond_atom_site_label_H
_geom_hbond_atom_site_label_A
_geom_hbond_site_symmetry_D
_geom_hbond_site_symmetry_H
_geom_hbond_site_symmetry_A
_geom_hbond_distance_DH
_geom_hbond_distance_HA
_geom_hbond_distance_DA
_geom_hbond_angle_DHA
_geom_hbond_publ_flag
C6 H6A O18 1_555 1_555 4_566 .96 2.47 3.199(3) 132 yes
C4 H4A C4 1_555 1_555 3_655 .96 3.01 3.584(2) 120 yes
C16 H16B O15 1_555 1_555 2_654 .96 3.41 3.916(2) 115 yes

loop_
_geom_torsion_atom_site_label_1
_geom_torsion_atom_site_label_2
_geom_torsion_atom_site_label_3
_geom_torsion_atom_site_label_4
_geom_torsion
_geom_torsion_publ_flag
C11 C1 C2 O15 -179.79(15) no
C11 C1 C2 C3 .4(3) no
O15 C2 C3 C4 -179.97(16) no
C1 C2 C3 C4 -.2(3) no
C2 C3 C4 C12 -.9(3) no
C14 C5 C6 C7 1.8(3) no
C5 C6 C7 C8 -.1(3) no
C6 C7 C8 C13 -1.2(3) no
C13 C9 C11 C1 -176.25(14) no
C17 C9 C11 C1 4.8(2) no
C13 C9 C11 C12 2.1(2) no
C17 C9 C11 C12 -176.86(13) no
C2 C1 C11 C9 178.71(15) no
C2 C1 C11 C12 .4(2) no
C14 N10 C12 C11 -2.1(2) no
C14 N10 C12 C4 178.23(15) no
C9 C11 C12 N10 .5(2) no
C1 C11 C12 N10 178.92(15) no
C9 C11 C12 C4 -179.85(14) no
C1 C11 C12 C4 -1.4(2) no
C3 C4 C12 N10 -178.61(16) no
C3 C4 C12 C11 1.7(3) no
C11 C9 C13 C8 177.28(14) no
C17 C9 C13 C8 -3.7(2) no
C11 C9 C13 C14 -2.9(2) no
C17 C9 C13 C14 176.07(13) no
C7 C8 C13 C9 -179.49(15) no
C7 C8 C13 C14 .7(2) no
C12 N10 C14 C5 -178.63(15) no
C12 N10 C14 C13 1.2(2) no
C6 C5 C14 N10 177.65(17) no
C6 C5 C14 C13 -2.2(3) no
C9 C13 C14 N10 1.3(2) no
C8 C13 C14 N10 -178.89(15) no
C9 C13 C14 C5 -178.90(14) no
C8 C13 C14 C5 .9(2) no
C1 C2 O15 C16 .8(3) yes
C9 C17 O19 C20 174.73(13) yes
C3 C2 O15 C16 -179.43(16) no
C11 C9 C17 O18 -125.80(17) yes
C13 C9 C17 O18 55.2(2) no
C11 C9 C17 O19 56.37(18) yes
C13 C9 C17 O19 -122.64(14) no
O18 C17 O19 C20 -3.2(2) no
C17 O19 C20 C25 97.88(18) no
C17 O19 C20 C21 -87.90(18) yes
C25 C20 C21 C22 1.8(2) no
O19 C20 C21 C22 -172.16(14) no
C25 C20 C21 C26 -177.42(18) no
O19 C20 C21 C26 8.6(2) yes
C20 C21 C22 C23 -1.8(3) no
C26 C21 C22 C23 177.36(18) no
C21 C22 C23 C24 .6(3) no
C22 C23 C24 C25 .8(3) no
C21 C20 C25 C24 -.5(3) no
O19 C20 C25 C24 173.45(15) no
C23 C24 C25 C20 -.9(3) no

loop_
_cod_related_entry_id
_cod_related_entry_database
_cod_related_entry_code
1 ChemSpider 21107405
